data_7024389
loop_
_publ_author_name
'Wawrzyniak, Piotr'
'Slawin, Alexandra M. Z.'
'Woollins, J. Derek'
'Kilian, Petr'

_publ_section_title
;
 Syntheses and characterization of bis(trifluoromethyl)phosphino
 naphthalenes and acenaphthenes.
;
_journal_issue 1
_journal_name_full 'Dalton transactions (Cambridge, England : 2003)'
_journal_page_first 85
_journal_page_last 92
_journal_paper_doi 10.1039/b916425a
_journal_volume 39
_journal_year 2010
_chemical_formula_moiety 'C14 H16 Br O2 P'
_chemical_formula_sum 'C14 H16 Br O2 P'
_chemical_formula_weight 327.15
_chemical_name_systematic
;
?
;
_space_group_IT_number 14
_symmetry_cell_setting monoclinic
_symmetry_space_group_name_Hall '-P 2yn'
_symmetry_space_group_name_H-M 'P 1 21/n 1'
_atom_sites_solution_hydrogens geom
_atom_sites_solution_primary direct
_atom_sites_solution_secondary difmap
_audit_creation_method SHELXL-97
_cell_angle_alpha 90.00
_cell_angle_beta 113.655(3)
_cell_angle_gamma 90.00
_cell_formula_units_Z 4
_cell_length_a 12.9724(19)
_cell_length_b 7.7244(9)
_cell_length_c 15.217(2)
_cell_measurement_reflns_used 4913
_cell_measurement_temperature 93(2)
_cell_measurement_theta_max 28.6015
_cell_measurement_theta_min 2.9227
_cell_volume 1396.7(3)
_computing_cell_refinement 'CrystalClear (Rigaku Corp., 2004)'
_computing_data_collection 'CrystalClear (Rigaku Corp., 2004)'
_computing_data_reduction 'CrystalClear (Rigaku Corp., 2004)'
_computing_molecular_graphics 'Bruker SHELXTL'
_computing_publication_material 'Bruker SHELXTL'
_computing_structure_refinement 'SHELXL-97 (Sheldrick, 1997)'
_computing_structure_solution 'SHELXS-97 (Sheldrick, 1990)'
_diffrn_ambient_temperature 93(2)
_diffrn_measured_fraction_theta_full 0.964
_diffrn_measured_fraction_theta_max 0.957
_diffrn_measurement_device_type CCD
_diffrn_measurement_method '\w and \f scans'
_diffrn_radiation_monochromator confocal
_diffrn_radiation_source 'rotating anode'
_diffrn_radiation_type MoK\a
_diffrn_radiation_wavelength 0.71073
_diffrn_reflns_av_R_equivalents 0.0221
_diffrn_reflns_av_sigmaI/netI 0.0267
_diffrn_reflns_limit_h_max 15
_diffrn_reflns_limit_h_min -15
_diffrn_reflns_limit_k_max 7
_diffrn_reflns_limit_k_min -9
_diffrn_reflns_limit_l_max 18
_diffrn_reflns_limit_l_min -17
_diffrn_reflns_number 8680
_diffrn_reflns_theta_full 25.00
_diffrn_reflns_theta_max 25.35
_diffrn_reflns_theta_min 2.66
_exptl_absorpt_coefficient_mu 3.049
_exptl_absorpt_correction_T_max 1.0000
_exptl_absorpt_correction_T_min 0.8775
_exptl_absorpt_correction_type multi-scan
_exptl_absorpt_process_details 'Jacobson, R. (1998) Private communication'
_exptl_crystal_colour Colorless
_exptl_crystal_density_diffrn 1.556
_exptl_crystal_density_method 'not measured'
_exptl_crystal_description Prism
_exptl_crystal_F_000 664
_exptl_crystal_size_max 0.0300
_exptl_crystal_size_mid 0.0300
_exptl_crystal_size_min 0.0200
_refine_diff_density_max 0.664
_refine_diff_density_min -0.521
_refine_diff_density_rms 0.068
_refine_ls_extinction_method none
_refine_ls_goodness_of_fit_ref 1.024
_refine_ls_hydrogen_treatment constr
_refine_ls_matrix_type full
_refine_ls_number_parameters 164
_refine_ls_number_reflns 2454
_refine_ls_number_restraints 0
_refine_ls_restrained_S_all 1.024
_refine_ls_R_factor_all 0.0315
_refine_ls_R_factor_gt 0.0277
_refine_ls_shift/su_max 0.006
_refine_ls_shift/su_mean 0.001
_refine_ls_structure_factor_coef Fsqd
_refine_ls_weighting_details 'calc w=1/[\s^2^(Fo^2^)+(0.0410P)^2^+0.1805P] where P=(Fo^2^+2Fc^2^)/3'
_refine_ls_weighting_scheme calc
_refine_ls_wR_factor_gt 0.0649
_refine_ls_wR_factor_ref 0.0671
_reflns_number_gt 2217
_reflns_number_total 2454
_reflns_threshold_expression >2sigma(I)
_cod_data_source_file b916425a.txt
_cod_data_source_block piotr1
_cod_depositor_comments
;
The following automatic conversions were performed:

'_symmetry_cell_setting' value 'Monoclinic' changed to 'monoclinic'
according to /home/saulius/struct/CIF-dictionaries/cif_core.dic
dictionary named 'cif_core.dic' version 2.4.2 from 2011-04-26.

Automatic conversion script
Id: cif_fix_values 1891 2012-01-12 08:04:46Z andrius 
;
_cod_original_sg_symbol_H-M P2(1)/n
_cod_database_code 7024389

loop_
_symmetry_equiv_pos_as_xyz
'x, y, z'
'-x+1/2, y+1/2, -z+1/2'
'-x, -y, -z'
'x-1/2, -y-1/2, z-1/2'

loop_
_atom_site_label
_atom_site_type_symbol
_atom_site_fract_x
_atom_site_fract_y
_atom_site_fract_z
_atom_site_U_iso_or_equiv
_atom_site_adp_type
_atom_site_occupancy
_atom_site_symmetry_multiplicity
_atom_site_calc_flag
_atom_site_refinement_flags
P1 P 0.79238(5) -0.04134(8) 0.49193(4) 0.01752(15) Uani 1 1 d .
C1 C 0.76219(19) 0.0482(3) 0.59216(17) 0.0174(5) Uani 1 1 d .
C2 C 0.65114(19) 0.0894(3) 0.57153(16) 0.0209(5) Uani 1 1 d .
H2A H 0.5975 0.0800 0.5071 0.025 Uiso 1 1 calc R
C3 C 0.61445(19) 0.1449(3) 0.64245(16) 0.0234(5) Uani 1 1 d .
H3A H 0.5378 0.1750 0.6255 0.028 Uiso 1 1 calc R
C4 C 0.68967(19) 0.1549(3) 0.73547(16) 0.0228(5) Uani 1 1 d .
H4A H 0.6644 0.1873 0.7837 0.027 Uiso 1 1 calc R
C5 C 0.80461(19) 0.1178(3) 0.76132(15) 0.0191(5) Uani 1 1 d .
C6 C 0.8800(2) 0.1267(3) 0.85993(16) 0.0237(5) Uani 1 1 d .
H6A H 0.8524 0.1594 0.9067 0.028 Uiso 1 1 calc R
C7 C 0.9908(2) 0.0889(3) 0.88764(17) 0.0246(5) Uani 1 1 d .
H7A H 1.0398 0.0904 0.9537 0.030 Uiso 1 1 calc R
C8 C 1.0329(2) 0.0476(3) 0.81808(17) 0.0229(5) Uani 1 1 d .
H8A H 1.1106 0.0222 0.8375 0.027 Uiso 1 1 calc R
C9 C 0.9631(2) 0.0437(3) 0.72305(16) 0.0188(5) Uani 1 1 d .
C10 C 0.84485(18) 0.0694(3) 0.68938(15) 0.0164(5) Uani 1 1 d .
Br9 Br 1.037828(18) 0.02026(3) 0.637896(15) 0.02126(10) Uani 1 1 d .
O11 O 0.81295(12) -0.2382(2) 0.53664(10) 0.0203(3) Uani 1 1 d .
C11 C 0.8529(2) -0.3661(3) 0.48825(17) 0.0253(5) Uani 1 1 d .
H11A H 0.9330 -0.3447 0.5016 0.030 Uiso 1 1 calc R
H11B H 0.8089 -0.3592 0.4181 0.030 Uiso 1 1 calc R
C12 C 0.8395(2) -0.5416(3) 0.52430(19) 0.0279(6) Uani 1 1 d .
H12A H 0.8660 -0.6301 0.4922 0.042 Uiso 1 1 calc R
H12B H 0.7600 -0.5618 0.5106 0.042 Uiso 1 1 calc R
H12C H 0.8838 -0.5475 0.5937 0.042 Uiso 1 1 calc R
O13 O 0.66388(13) -0.0649(2) 0.41067(11) 0.0242(4) Uani 1 1 d .
C13 C 0.6336(2) 0.0329(3) 0.32270(18) 0.0274(6) Uani 1 1 d .
H13A H 0.6924 0.1203 0.3304 0.033 Uiso 1 1 calc R
H13B H 0.5618 0.0946 0.3085 0.033 Uiso 1 1 calc R
C14 C 0.6213(2) -0.0854(4) 0.24137(17) 0.0381(7) Uani 1 1 d .
H14A H 0.6008 -0.0178 0.1823 0.057 Uiso 1 1 calc R
H14B H 0.5623 -0.1708 0.2333 0.057 Uiso 1 1 calc R
H14C H 0.6928 -0.1453 0.2552 0.057 Uiso 1 1 calc R

loop_
_atom_site_aniso_label
_atom_site_aniso_U_11
_atom_site_aniso_U_22
_atom_site_aniso_U_33
_atom_site_aniso_U_23
_atom_site_aniso_U_13
_atom_site_aniso_U_12
P1 0.0193(3) 0.0193(3) 0.0161(3) 0.0002(2) 0.0094(3) -0.0008(2)
C1 0.0204(12) 0.0135(12) 0.0205(13) 0.0010(9) 0.0104(11) -0.0012(9)
C2 0.0225(12) 0.0167(13) 0.0237(13) 0.0020(9) 0.0096(10) 0.0007(9)
C3 0.0219(12) 0.0194(13) 0.0332(14) 0.0017(10) 0.0157(11) 0.0031(9)
C4 0.0306(13) 0.0167(13) 0.0279(14) -0.0024(10) 0.0189(12) 0.0010(10)
C5 0.0288(13) 0.0097(12) 0.0237(13) -0.0002(9) 0.0158(11) -0.0018(9)
C6 0.0334(14) 0.0206(13) 0.0228(13) -0.0026(10) 0.0171(11) -0.0039(10)
C7 0.0310(14) 0.0257(14) 0.0163(12) -0.0007(10) 0.0087(11) -0.0077(11)
C8 0.0225(12) 0.0226(13) 0.0237(15) 0.0030(10) 0.0095(11) -0.0034(10)
C9 0.0228(13) 0.0154(12) 0.0203(14) -0.0001(9) 0.0109(11) -0.0020(9)
C10 0.0234(12) 0.0097(11) 0.0207(13) 0.0019(9) 0.0137(10) -0.0010(9)
Br9 0.01860(15) 0.02707(17) 0.02176(17) 0.00146(9) 0.01193(12) -0.00052(8)
O11 0.0278(8) 0.0161(9) 0.0223(8) -0.0001(6) 0.0155(7) 0.0015(6)
C11 0.0291(13) 0.0204(13) 0.0317(13) -0.0052(10) 0.0178(11) 0.0000(10)
C12 0.0314(14) 0.0183(13) 0.0356(16) -0.0021(10) 0.0151(13) 0.0027(10)
O13 0.0235(9) 0.0308(10) 0.0175(9) 0.0016(7) 0.0074(7) -0.0023(7)
C13 0.0276(14) 0.0242(14) 0.0267(15) 0.0032(10) 0.0069(12) -0.0007(10)
C14 0.0369(16) 0.054(2) 0.0235(14) -0.0059(13) 0.0125(13) -0.0074(14)

loop_
_atom_type_symbol
_atom_type_description
_atom_type_scat_dispersion_real
_atom_type_scat_dispersion_imag
_atom_type_scat_source
C C 0.0033 0.0016 'International Tables Vol C Tables 4.2.6.8 and 6.1.1.4'
H H 0.0000 0.0000 'International Tables Vol C Tables 4.2.6.8 and 6.1.1.4'
O O 0.0106 0.0060 'International Tables Vol C Tables 4.2.6.8 and 6.1.1.4'
P P 0.1023 0.0942 'International Tables Vol C Tables 4.2.6.8 and 6.1.1.4'
Br Br -0.2901 2.4595 'International Tables Vol C Tables 4.2.6.8 and 6.1.1.4'

loop_
_geom_angle_atom_site_label_1
_geom_angle_atom_site_label_2
_geom_angle_atom_site_label_3
_geom_angle
O13 P1 O11 99.01(9)
O13 P1 C1 100.11(9)
O11 P1 C1 93.29(9)
C2 C1 C10 118.9(2)
C2 C1 P1 116.35(18)
C10 C1 P1 124.69(17)
C1 C2 C3 122.5(2)
C1 C2 H2A 118.8
C3 C2 H2A 118.8
C4 C3 C2 119.5(2)
C4 C3 H3A 120.3
C2 C3 H3A 120.3
C3 C4 C5 121.0(2)
C3 C4 H4A 119.5
C5 C4 H4A 119.5
C4 C5 C6 119.0(2)
C4 C5 C10 120.4(2)
C6 C5 C10 120.5(2)
C7 C6 C5 120.7(2)
C7 C6 H6A 119.7
C5 C6 H6A 119.7
C6 C7 C8 119.8(2)
C6 C7 H7A 120.1
C8 C7 H7A 120.1
C9 C8 C7 120.6(2)
C9 C8 H8A 119.7
C7 C8 H8A 119.7
C8 C9 C10 122.7(2)
C8 C9 Br9 114.77(18)
C10 C9 Br9 122.37(17)
C9 C10 C5 115.5(2)
C9 C10 C1 127.0(2)
C5 C10 C1 117.5(2)
C11 O11 P1 116.95(13)
O11 C11 C12 108.29(19)
O11 C11 H11A 110.0
C12 C11 H11A 110.0
O11 C11 H11B 110.0
C12 C11 H11B 110.0
H11A C11 H11B 108.4
C11 C12 H12A 109.5
C11 C12 H12B 109.5
H12A C12 H12B 109.5
C11 C12 H12C 109.5
H12A C12 H12C 109.5
H12B C12 H12C 109.5
C13 O13 P1 117.16(15)
O13 C13 C14 110.2(2)
O13 C13 H13A 109.6
C14 C13 H13A 109.6
O13 C13 H13B 109.6
C14 C13 H13B 109.6
H13A C13 H13B 108.1
C13 C14 H14A 109.5
C13 C14 H14B 109.5
H14A C14 H14B 109.5
C13 C14 H14C 109.5
H14A C14 H14C 109.5
H14B C14 H14C 109.5

loop_
_geom_bond_atom_site_label_1
_geom_bond_atom_site_label_2
_geom_bond_distance
P1 O13 1.6392(16)
P1 O11 1.6434(16)
P1 C1 1.854(2)
C1 C2 1.383(3)
C1 C10 1.447(3)
C2 C3 1.410(3)
C2 H2A 0.9500
C3 C4 1.361(3)
C3 H3A 0.9500
C4 C5 1.410(3)
C4 H4A 0.9500
C5 C6 1.427(3)
C5 C10 1.438(3)
C6 C7 1.357(3)
C6 H6A 0.9500
C7 C8 1.409(3)
C7 H7A 0.9500
C8 C9 1.364(4)
C8 H8A 0.9500
C9 C10 1.423(3)
C9 Br9 1.913(2)
O11 C11 1.447(3)
C11 C12 1.498(3)
C11 H11A 0.9900
C11 H11B 0.9900
C12 H12A 0.9800
C12 H12B 0.9800
C12 H12C 0.9800
O13 C13 1.447(3)
C13 C14 1.495(4)
C13 H13A 0.9900
C13 H13B 0.9900
C14 H14A 0.9800
C14 H14B 0.9800
C14 H14C 0.9800

loop_
_geom_torsion_atom_site_label_1
_geom_torsion_atom_site_label_2
_geom_torsion_atom_site_label_3
_geom_torsion_atom_site_label_4
_geom_torsion
O13 P1 C1 C2 -7.32(19)
O11 P1 C1 C2 -107.09(18)
O13 P1 C1 C10 169.69(18)
O11 P1 C1 C10 69.93(19)
C10 C1 C2 C3 -2.6(3)
P1 C1 C2 C3 174.59(18)
C1 C2 C3 C4 -1.6(4)
C2 C3 C4 C5 2.8(4)
C3 C4 C5 C6 -178.8(2)
C3 C4 C5 C10 0.4(3)
C4 C5 C6 C7 178.8(2)
C10 C5 C6 C7 -0.3(3)
C5 C6 C7 C8 2.7(4)
C6 C7 C8 C9 -0.6(4)
C7 C8 C9 C10 -4.1(4)
C7 C8 C9 Br9 170.92(18)
C8 C9 C10 C5 6.2(3)
Br9 C9 C10 C5 -168.47(16)
C8 C9 C10 C1 -172.2(2)
Br9 C9 C10 C1 13.1(3)
C4 C5 C10 C9 176.9(2)
C6 C5 C10 C9 -4.0(3)
C4 C5 C10 C1 -4.5(3)
C6 C5 C10 C1 174.6(2)
C2 C1 C10 C9 -176.1(2)
P1 C1 C10 C9 7.0(3)
C2 C1 C10 C5 5.5(3)
P1 C1 C10 C5 -171.43(16)
O13 P1 O11 C11 85.61(16)
C1 P1 O11 C11 -173.60(16)
P1 O11 C11 C12 -166.51(15)
O11 P1 O13 C13 -146.54(16)
C1 P1 O13 C13 118.46(17)
P1 O13 C13 C14 109.1(2)
